data_1535459
loop_
_publ_author_name
'Bouchama, M.'
'Tournoux, M.'

_publ_section_title
;
 Structure cristalline de l'antimonate de thallium Tl5 Sb O5
;
_journal_name_full 'Revue de Chimie Minerale'
_journal_page_first 93
_journal_page_last 101
_journal_volume 12
_journal_year 1975
_chemical_formula_sum 'O10 Sb2 Tl10'
_chemical_name_systematic 'Tl10 Sb2 O10'
_space_group_IT_number 36
_symmetry_space_group_name_Hall 'C 2c -2'
_symmetry_space_group_name_H-M 'C m c 21'
_cell_angle_alpha 90
_cell_angle_beta 90
_cell_angle_gamma 90
_cell_formula_units_Z 4
_cell_length_a 10.74
_cell_length_b 11.78
_cell_length_c 13.58
_cell_volume 1718.104
_citation_journal_id_ASTM RVCMA8
_cod_data_source_file Bouchama_RVCMA8_1975_583.cif
_cod_data_source_block O10Sb2Tl10
_cod_database_code 1535459

loop_
_symmetry_equiv_pos_as_xyz
x,y,z
-x,-y,z+1/2
-x,y,z
x,-y,z+1/2
x+1/2,y+1/2,z
-x+1/2,-y+1/2,z+1/2
-x+1/2,y+1/2,z
x+1/2,-y+1/2,z+1/2

loop_
_atom_site_label
_atom_site_type_symbol
_atom_site_fract_x
_atom_site_fract_y
_atom_site_fract_z
_atom_site_occupancy
_atom_site_U_iso_or_equiv
Tl2 Tl+1 0.1649 0.2042 0.3923 1 0.0
O2 O-2 0.134 0.641 0.141 1 0.0
O6 O-2 0 0.054 0.385 1 0.0
O4 O-2 0 0.307 0.447 1 0.0
Tl5 Tl+1 0 0.5135 0.2453 1 0.0
O1 O-2 0.122 0.886 0.051 1 0.0
O5 O-2 0 0.18 0.738 1 0.0
Tl3 Tl+1 0.1628 0.9628 0.2592 1 0.0
Sb1 Sb+5 0 0.2426 0.6056 1 0.0
O3 O-2 0.131 0.89 0.482 1 0.0
Sb2 Sb+5 0 0.0058 0.0199 1 0.0
Tl6 Tl+1 0 0.2645 0.9034 1 0.0
O7 O-2 0 0.93 0.658 1 0.0
Tl4 Tl+1 0.338 0.0203 0 1 0.0
Tl1 Tl+1 0.1623 0.2398 0.1367 1 0.0
